data_2232543
loop_
_publ_author_name
'Zhu, Xiao-Hong'
'Cheng, Xiao-Chun'

_publ_section_title
;
 Poly[tetra-<i>n</i>-butylammonium
 [(\m~5~-benzene-1,3,5-tricarboxylato)(\m~4~-benzene-1,3,5-tricarboxylato)-\m~3~-hydroxido-trizincate]
 0.25-hydrate]
;
_journal_coeditor_code ZS2153
_journal_issue 11
_journal_name_full 'Acta Crystallographica Section E'
_journal_page_first m1641
_journal_paper_doi 10.1107/S1600536811044485
_journal_volume 67
_journal_year 2011
_chemical_formula_iupac '(C16 H36 N) [Zn3 (C9 H3 O6)2 (O H)], 0.25H2 O'
_chemical_formula_moiety 'C16 H36 N +, C18 H7 O13 Zn3 -, 0.25(H2 O)'
_chemical_formula_sum 'C34 H43 N O13.25 Zn3'
_chemical_formula_weight 873.86
_chemical_name_systematic
;
Poly[tetra-<i>n</i>-butylammonium [(\m~5~-benzene-1,3,5-tricarboxylato)(\m~4~-
benzene-1,3,5-tricarboxylato)-\m~3~-hydroxido-trizincate] 0.25-hydrate]
;
_space_group_IT_number 61
_symmetry_cell_setting orthorhombic
_symmetry_space_group_name_Hall '-P 2ac 2ab'
_symmetry_space_group_name_H-M 'P b c a'
_atom_sites_solution_hydrogens geom
_atom_sites_solution_primary direct
_atom_sites_solution_secondary difmap
_audit_creation_method SHELXL-97
_cell_angle_alpha 90.00
_cell_angle_beta 90.00
_cell_angle_gamma 90.00
_cell_formula_units_Z 8
_cell_length_a 16.295(5)
_cell_length_b 16.295(5)
_cell_length_c 28.946(5)
_cell_measurement_reflns_used 6690
_cell_measurement_temperature 293(2)
_cell_measurement_theta_max 25.44
_cell_measurement_theta_min 2.26
_cell_volume 7686(4)
_computing_cell_refinement 'SAINT (Bruker, 2008)'
_computing_data_collection 'APEX2 (Bruker, 2008)'
_computing_data_reduction 'SAINT (Bruker, 2008)'
_computing_molecular_graphics 'DIAMOND (Brandenburg, 2000)'
_computing_publication_material 'SHELXTL (Sheldrick, 2008)'
_computing_structure_refinement 'SHELXL97 (Sheldrick, 2008)'
_computing_structure_solution 'SHELXS97 (Sheldrick, 2008)'
_diffrn_ambient_temperature 293(2)
_diffrn_measured_fraction_theta_full 0.980
_diffrn_measured_fraction_theta_max 0.980
_diffrn_measurement_device_type 'Bruker APEXII CCD area-detector'
_diffrn_measurement_method '\f and \w scans'
_diffrn_radiation_monochromator graphite
_diffrn_radiation_source 'fine-focus sealed tube'
_diffrn_radiation_type MoK\a
_diffrn_radiation_wavelength 0.71073
_diffrn_reflns_av_R_equivalents 0.0596
_diffrn_reflns_av_sigmaI/netI 0.0795
_diffrn_reflns_limit_h_max 16
_diffrn_reflns_limit_h_min -21
_diffrn_reflns_limit_k_max 21
_diffrn_reflns_limit_k_min -16
_diffrn_reflns_limit_l_max 37
_diffrn_reflns_limit_l_min -38
_diffrn_reflns_number 46890
_diffrn_reflns_theta_full 28.46
_diffrn_reflns_theta_max 28.46
_diffrn_reflns_theta_min 1.88
_diffrn_standards_number 0
_exptl_absorpt_coefficient_mu 1.920
_exptl_absorpt_correction_T_max 0.7237
_exptl_absorpt_correction_T_min 0.6999
_exptl_absorpt_correction_type multi-scan
_exptl_absorpt_process_details '(SADABS; Sheldrick, 1996)'
_exptl_crystal_colour colorless
_exptl_crystal_density_diffrn 1.510
_exptl_crystal_density_method 'not measured'
_exptl_crystal_description block
_exptl_crystal_F_000 3600
_exptl_crystal_size_max 0.20
_exptl_crystal_size_mid 0.20
_exptl_crystal_size_min 0.18
_refine_diff_density_max 1.236
_refine_diff_density_min -1.347
_refine_ls_extinction_method none
_refine_ls_goodness_of_fit_ref 0.933
_refine_ls_hydrogen_treatment constr
_refine_ls_matrix_type full
_refine_ls_number_parameters 443
_refine_ls_number_reflns 9492
_refine_ls_number_restraints 0
_refine_ls_restrained_S_all 0.933
_refine_ls_R_factor_all 0.0642
_refine_ls_R_factor_gt 0.0372
_refine_ls_shift/su_max 0.002
_refine_ls_shift/su_mean 0.000
_refine_ls_structure_factor_coef Fsqd
_refine_ls_weighting_details 'calc w=1/[\s^2^(Fo^2^)+(0.0400P)^2^] where P=(Fo^2^+2Fc^2^)/3'
_refine_ls_weighting_scheme calc
_refine_ls_wR_factor_gt 0.0934
_refine_ls_wR_factor_ref 0.0985
_reflns_number_gt 6072
_reflns_number_total 9492
_reflns_threshold_expression I>2\s(I)
_cod_data_source_file zs2153.cif
_cod_data_source_block I
_cod_original_sg_symbol_H-M 'P b c a '
_cod_database_code 2232543
_cod_database_fobs_code 2232543

loop_
_symmetry_equiv_pos_as_xyz
'x, y, z'
'-x+1/2, -y, z+1/2'
'x+1/2, -y+1/2, -z'
'-x, y+1/2, -z+1/2'
'-x, -y, -z'
'x-1/2, y, -z-1/2'
'-x-1/2, y-1/2, z'
'x, -y-1/2, z-1/2'

loop_
_atom_site_type_symbol
_atom_site_label
_atom_site_fract_x
_atom_site_fract_y
_atom_site_fract_z
_atom_site_U_iso_or_equiv
_atom_site_adp_type
_atom_site_calc_flag
_atom_site_refinement_flags
_atom_site_occupancy
_atom_site_symmetry_multiplicity
C C1 0.76518(19) 0.3324(2) 0.57153(11) 0.0241(8) Uani d . 1 1
C C2 0.72626(19) 0.2998(2) 0.53324(11) 0.0250(8) Uani d . 1 1
H H1 0.7475 0.2534 0.5188 0.030 Uiso calc R 1 1
C C3 0.65577(19) 0.3364(2) 0.51636(11) 0.0224(7) Uani d . 1 1
C C4 0.62623(19) 0.4065(2) 0.53724(11) 0.0235(7) Uani d . 1 1
H H2 0.5783 0.4305 0.5262 0.028 Uiso calc R 1 1
C C5 0.6665(2) 0.4418(2) 0.57412(11) 0.0240(8) Uani d . 1 1
C C6 0.7354(2) 0.4038(2) 0.59158(11) 0.0265(8) Uani d . 1 1
H H3 0.7621 0.4262 0.6170 0.032 Uiso calc R 1 1
C C11 0.8392(2) 0.2900(2) 0.59169(12) 0.0252(8) Uani d . 1 1
C C31 0.6116(2) 0.3057(2) 0.47464(11) 0.0230(7) Uani d . 1 1
C C51 0.6355(2) 0.5218(2) 0.59296(13) 0.0332(9) Uani d . 1 1
C C101 0.9004(2) 0.0957(2) 0.76805(11) 0.0231(7) Uani d . 1 1
C C102 0.92903(19) 0.0206(2) 0.78223(11) 0.0247(8) Uani d . 1 1
H H4 0.9737 -0.0029 0.7672 0.030 Uiso calc R 1 1
C C103 0.89223(19) -0.0204(2) 0.81857(11) 0.0225(7) Uani d . 1 1
C C104 0.82612(19) 0.0157(2) 0.84119(11) 0.0256(8) Uani d . 1 1
H H5 0.8012 -0.0113 0.8658 0.031 Uiso calc R 1 1
C C105 0.79740(19) 0.0912(2) 0.82739(11) 0.0244(8) Uani d . 1 1
C C106 0.83441(19) 0.1305(2) 0.79074(11) 0.0240(8) Uani d . 1 1
H H6 0.8146 0.1813 0.7811 0.029 Uiso calc R 1 1
C C111 0.9409(2) 0.1396(2) 0.72901(12) 0.0274(8) Uani d . 1 1
C C131 0.9225(2) -0.1027(2) 0.83342(11) 0.0246(8) Uani d . 1 1
C C151 0.7268(2) 0.1304(2) 0.85213(12) 0.0279(8) Uani d . 1 1
C C211 0.8723(2) 0.3453(3) 0.82377(14) 0.0455(11) Uani d . 1 1
H H9 0.8856 0.3017 0.8022 0.055 Uiso calc R 1 1
H H8 0.8161 0.3366 0.8337 0.055 Uiso calc R 1 1
C C212 0.8758(3) 0.4257(3) 0.79796(15) 0.0527(12) Uani d . 1 1
H H10 0.8596 0.4701 0.8183 0.063 Uiso calc R 1 1
H H11 0.9316 0.4360 0.7878 0.063 Uiso calc R 1 1
C C213 0.81928(19) 0.4232(2) 0.75671(12) 0.0639(14) Uani d . 1 1
H H13 0.7634 0.4147 0.7672 0.077 Uiso calc R 1 1
H H12 0.8342 0.3772 0.7371 0.077 Uiso calc R 1 1
C C214 0.82376(19) 0.5032(2) 0.72833(12) 0.0888(19) Uani d R 1 1
H H14 0.8231 0.5494 0.7489 0.133 Uiso calc R 1 1
H H16 0.7775 0.5062 0.7079 0.133 Uiso calc R 1 1
H H15 0.8735 0.5038 0.7106 0.133 Uiso calc R 1 1
C C221 1.0164(2) 0.3513(3) 0.85266(15) 0.0587(14) Uani d . 1 1
H H18 1.0504 0.3435 0.8798 0.070 Uiso calc R 1 1
H H17 1.0220 0.4082 0.8432 0.070 Uiso calc R 1 1
C C222 1.0494(3) 0.2962(4) 0.81374(18) 0.0782(17) Uani d . 1 1
H H19 1.0380 0.2393 0.8212 0.094 Uiso calc R 1 1
H H20 1.0209 0.3092 0.7853 0.094 Uiso calc R 1 1
C C223 1.1379(2) 0.3062(3) 0.80653(17) 0.108(2) Uani d . 1 1
H H22 1.1662 0.2968 0.8356 0.129 Uiso calc R 1 1
H H21 1.1489 0.3622 0.7970 0.129 Uiso calc R 1 1
C C224 1.1714(2) 0.2487(3) 0.77085(17) 0.137(3) Uani d R 1 1
H H25 1.1587 0.1932 0.7793 0.205 Uiso calc R 1 1
H H24 1.2299 0.2552 0.7689 0.205 Uiso calc R 1 1
H H23 1.1472 0.2609 0.7414 0.205 Uiso calc R 1 1
C C231 0.9169(3) 0.2499(3) 0.88305(16) 0.0545(12) Uani d . 1 1
H H27 0.9338 0.2125 0.8588 0.065 Uiso calc R 1 1
H H26 0.8589 0.2408 0.8886 0.065 Uiso calc R 1 1
C C232 0.9637(3) 0.2281(3) 0.92683(17) 0.0724(16) Uani d . 1 1
H H28 1.0222 0.2279 0.9208 0.087 Uiso calc R 1 1
H H29 0.9525 0.2683 0.9507 0.087 Uiso calc R 1 1
C C233 0.9361(3) 0.1441(3) 0.94246(19) 0.132 Uani d . 1 1
H H30 0.9478 0.1044 0.9184 0.158 Uiso calc R 1 1
H H31 0.8772 0.1446 0.9475 0.158 Uiso calc R 1 1
C C234 0.9790(3) 0.1180(3) 0.98675(19) 0.172(4) Uani d R 1 1
H H32 1.0347 0.1371 0.9864 0.258 Uiso calc R 1 1
H H33 0.9785 0.0592 0.9891 0.258 Uiso calc R 1 1
H H34 0.9508 0.1411 1.0128 0.258 Uiso calc R 1 1
C C241 0.9052(2) 0.3982(3) 0.90251(14) 0.0472(11) Uani d . 1 1
H H35 0.9461 0.3962 0.9268 0.057 Uiso calc R 1 1
H H36 0.9072 0.4526 0.8889 0.057 Uiso calc R 1 1
C C242 0.8221(2) 0.3864(3) 0.92395(14) 0.0449(11) Uani d . 1 1
H H38 0.8185 0.3318 0.9372 0.054 Uiso calc R 1 1
H H37 0.7800 0.3913 0.9004 0.054 Uiso calc R 1 1
C C243 0.8077(2) 0.4499(2) 0.96125(11) 0.0593(13) Uani d . 1 1
H H39 0.8159 0.5041 0.9482 0.071 Uiso calc R 1 1
H H40 0.8481 0.4423 0.9855 0.071 Uiso calc R 1 1
C C244 0.7220(2) 0.4457(2) 0.98250(11) 0.0803(17) Uani d R 1 1
H H42 0.6815 0.4491 0.9585 0.120 Uiso calc R 1 1
H H43 0.7148 0.4906 1.0036 0.120 Uiso calc R 1 1
H H41 0.7158 0.3948 0.9988 0.120 Uiso calc R 1 1
N N1 0.92799(19) 0.3363(2) 0.86590(11) 0.0427(9) Uani d . 1 1
O O1 0.87184(14) 0.23552(16) 0.56768(8) 0.0362(6) Uani d . 1 1
O O2 0.86264(14) 0.31397(16) 0.63058(8) 0.0355(6) Uani d . 1 1
O O3 0.64976(14) 0.25944(15) 0.44788(8) 0.0305(6) Uani d . 1 1
O O4 0.53918(13) 0.32934(16) 0.46956(8) 0.0337(6) Uani d . 1 1
O O5 0.57056(17) 0.54736(18) 0.57447(10) 0.0531(6) Uani d . 1 1
O O6 0.67374(17) 0.55794(17) 0.62306(10) 0.0531(6) Uani d . 1 1
O O7 0.91524(14) 0.21258(14) 0.72211(8) 0.0295(6) Uani d . 1 1
O O8 0.99505(16) 0.10514(16) 0.70684(9) 0.0431(7) Uani d . 1 1
O O9 0.98565(14) -0.12995(15) 0.81338(8) 0.0315(6) Uani d . 1 1
O O10 0.88317(14) -0.13893(14) 0.86430(8) 0.0316(6) Uani d . 1 1
O O11 0.71941(14) 0.20737(15) 0.84644(8) 0.0329(6) Uani d . 1 1
O O12 0.68018(16) 0.09061(16) 0.87645(9) 0.0468(8) Uani d . 1 1
O O13 1.02002(12) 0.19730(13) 0.63449(7) 0.0184(5) Uani d . 1 1
H H7 1.0246 0.1607 0.6588 0.022 Uiso d R 1 1
Zn Zn1 0.95951(2) 0.15787(2) 0.580582(13) 0.02168(10) Uani d . 1 1
Zn Zn2 0.95001(2) 0.27515(2) 0.669671(12) 0.01930(10) Uani d . 1 1
Zn Zn3 1.12713(2) 0.24495(2) 0.618089(13) 0.02092(10) Uani d . 1 1
O O1W 0.1549(8) 0.1219(9) 0.8850(4) 0.083 Uani d P 0.25 1

loop_
_atom_site_aniso_label
_atom_site_aniso_U_11
_atom_site_aniso_U_22
_atom_site_aniso_U_33
_atom_site_aniso_U_12
_atom_site_aniso_U_13
_atom_site_aniso_U_23
C1 0.0221(17) 0.025(2) 0.0250(18) 0.0056(15) -0.0026(14) 0.0001(15)
C2 0.0276(19) 0.024(2) 0.0238(18) 0.0059(15) -0.0031(15) -0.0047(15)
C3 0.0214(17) 0.0221(19) 0.0237(18) 0.0008(14) -0.0029(14) -0.0010(15)
C4 0.0193(17) 0.025(2) 0.0261(18) 0.0038(15) -0.0005(14) 0.0023(15)
C5 0.0257(18) 0.024(2) 0.0222(18) 0.0044(15) -0.0021(14) -0.0034(15)
C6 0.0288(19) 0.029(2) 0.0223(18) 0.0036(16) -0.0047(15) -0.0051(16)
C11 0.0239(18) 0.025(2) 0.0265(19) 0.0037(15) -0.0032(15) 0.0027(16)
C31 0.0271(19) 0.0205(19) 0.0212(18) -0.0002(15) -0.0043(14) 0.0029(15)
C51 0.039(2) 0.025(2) 0.036(2) 0.0037(17) -0.0047(17) -0.0082(17)
C101 0.0270(18) 0.0190(19) 0.0233(18) 0.0021(14) 0.0033(14) 0.0050(15)
C102 0.0234(18) 0.024(2) 0.0265(19) 0.0051(15) 0.0067(14) 0.0038(15)
C103 0.0229(18) 0.0184(19) 0.0262(19) 0.0025(14) 0.0007(14) 0.0027(15)
C104 0.0266(19) 0.022(2) 0.028(2) 0.0014(15) 0.0049(15) 0.0054(15)
C105 0.0234(18) 0.022(2) 0.0283(19) 0.0026(14) 0.0033(14) 0.0021(16)
C106 0.0269(18) 0.0178(19) 0.0272(19) 0.0031(14) 0.0007(15) 0.0044(15)
C111 0.030(2) 0.023(2) 0.029(2) 0.0045(15) 0.0035(16) 0.0059(16)
C131 0.0287(19) 0.0195(19) 0.0256(19) -0.0021(15) -0.0025(15) 0.0001(15)
C151 0.0264(19) 0.024(2) 0.033(2) 0.0042(16) 0.0007(16) 0.0012(17)
C211 0.041(2) 0.049(3) 0.047(3) -0.009(2) -0.005(2) -0.014(2)
C212 0.047(3) 0.052(3) 0.059(3) -0.008(2) 0.004(2) -0.005(2)
C213 0.058(3) 0.073(4) 0.061(3) 0.006(3) -0.001(3) -0.013(3)
C214 0.091(4) 0.103(5) 0.072(4) 0.023(4) 0.002(3) 0.019(4)
C221 0.037(3) 0.076(4) 0.064(3) -0.011(2) -0.005(2) -0.023(3)
C222 0.049(3) 0.099(5) 0.087(4) -0.002(3) 0.003(3) -0.042(4)
C223 0.062(4) 0.137(7) 0.124(5) -0.019(4) 0.031(4) -0.057(5)
C224 0.101(5) 0.134(7) 0.175(7) -0.015(5) 0.060(5) -0.084(6)
C231 0.060(3) 0.039(3) 0.064(3) -0.002(2) -0.015(2) -0.010(2)
C232 0.079(4) 0.052(3) 0.087(4) 0.003(3) -0.035(3) -0.011(3)
C233 0.202 0.067 0.127 0.015 -0.102 -0.027
C234 0.229(9) 0.096(7) 0.191(9) 0.001(6) -0.073(7) 0.030(6)
C241 0.055(3) 0.042(3) 0.044(3) -0.008(2) -0.008(2) -0.014(2)
C242 0.047(3) 0.040(3) 0.048(3) 0.001(2) -0.004(2) -0.004(2)
C243 0.078(3) 0.054(3) 0.045(3) -0.005(3) -0.002(2) -0.009(2)
C244 0.088(4) 0.081(5) 0.072(4) 0.007(3) 0.017(3) -0.017(3)
N1 0.0382(19) 0.041(2) 0.049(2) -0.0068(16) -0.0052(16) -0.0132(18)
O1 0.0314(14) 0.0412(17) 0.0361(14) 0.0195(12) -0.0088(11) -0.0106(13)
O2 0.0377(15) 0.0389(17) 0.0298(14) 0.0149(12) -0.0170(11) -0.0074(12)
O3 0.0377(14) 0.0286(15) 0.0252(13) 0.0103(11) -0.0107(11) -0.0093(11)
O4 0.0231(13) 0.0478(18) 0.0303(14) 0.0050(12) -0.0091(11) -0.0062(12)
O5 0.0554(13) 0.0365(13) 0.0674(14) 0.0197(10) -0.0221(11) -0.0241(11)
O6 0.0554(13) 0.0365(13) 0.0674(14) 0.0197(10) -0.0221(11) -0.0241(11)
O7 0.0387(14) 0.0203(14) 0.0295(14) 0.0043(11) 0.0108(11) 0.0088(11)
O8 0.0517(17) 0.0348(17) 0.0428(16) 0.0208(13) 0.0261(13) 0.0201(13)
O9 0.0312(14) 0.0268(15) 0.0367(15) 0.0121(11) 0.0079(11) 0.0098(12)
O10 0.0410(15) 0.0190(14) 0.0348(14) 0.0014(11) 0.0127(12) 0.0104(11)
O11 0.0316(14) 0.0227(15) 0.0445(16) 0.0056(11) 0.0121(11) 0.0060(12)
O12 0.0440(16) 0.0316(17) 0.065(2) 0.0041(13) 0.0315(14) 0.0127(15)
O13 0.0187(11) 0.0167(12) 0.0199(11) 0.0021(9) -0.0016(9) 0.0023(10)
Zn1 0.01888(19) 0.0196(2) 0.0266(2) -0.00071(16) 0.00158(16) -0.00610(17)
Zn2 0.02036(19) 0.0173(2) 0.0202(2) 0.00008(16) -0.00066(15) 0.00052(16)
Zn3 0.01865(19) 0.0210(2) 0.0231(2) 0.00059(16) -0.00087(16) -0.00463(17)
O1W 0.083 0.087 0.079 0.064 -0.013 -0.012

loop_
_atom_type_symbol
_atom_type_description
_atom_type_scat_dispersion_real
_atom_type_scat_dispersion_imag
_atom_type_scat_source
C C 0.0033 0.0016 'International Tables Vol C Tables 4.2.6.8 and 6.1.1.4'
H H 0.0000 0.0000 'International Tables Vol C Tables 4.2.6.8 and 6.1.1.4'
N N 0.0061 0.0033 'International Tables Vol C Tables 4.2.6.8 and 6.1.1.4'
O O 0.0106 0.0060 'International Tables Vol C Tables 4.2.6.8 and 6.1.1.4'
Zn Zn 0.2839 1.4301 'International Tables Vol C Tables 4.2.6.8 and 6.1.1.4'

loop_
_geom_angle_atom_site_label_1
_geom_angle_atom_site_label_2
_geom_angle_atom_site_label_3
_geom_angle_site_symmetry_1
_geom_angle_site_symmetry_3
_geom_angle
C2 C1 C6 . . 119.7(3)
C2 C1 C11 . . 120.1(3)
C6 C1 C11 . . 120.1(3)
C1 C2 C3 . . 120.0(3)
C1 C2 H1 . . 120.0
C3 C2 H1 . . 120.0
C4 C3 C2 . . 119.4(3)
C4 C3 C31 . . 117.6(3)
C2 C3 C31 . . 122.9(3)
C5 C4 C3 . . 121.2(3)
C5 C4 H2 . . 119.4
C3 C4 H2 . . 119.4
C6 C5 C4 . . 119.0(3)
C6 C5 C51 . . 122.1(3)
C4 C5 C51 . . 118.9(3)
C5 C6 C1 . . 120.5(3)
C5 C6 H3 . . 119.7
C1 C6 H3 . . 119.7
O1 C11 O2 . . 126.4(3)
O1 C11 C1 . . 116.9(3)
O2 C11 C1 . . 116.7(3)
O3 C31 O4 . . 125.7(3)
O3 C31 C3 . . 117.7(3)
O4 C31 C3 . . 116.6(3)
O6 C51 O5 . . 125.0(4)
O6 C51 C5 . . 120.4(3)
O5 C51 C5 . . 114.6(3)
C102 C101 C106 . . 119.2(3)
C102 C101 C111 . . 120.2(3)
C106 C101 C111 . . 120.6(3)
C101 C102 C103 . . 120.7(3)
C101 C102 H4 . . 119.6
C103 C102 H4 . . 119.6
C102 C103 C104 . . 119.3(3)
C102 C103 C131 . . 120.7(3)
C104 C103 C131 . . 120.0(3)
C105 C104 C103 . . 120.3(3)
C105 C104 H5 . . 119.8
C103 C104 H5 . . 119.8
C104 C105 C106 . . 119.4(3)
C104 C105 C151 . . 120.2(3)
C106 C105 C151 . . 120.4(3)
C105 C106 C101 . . 121.1(3)
C105 C106 H6 . . 119.5
C101 C106 H6 . . 119.5
O8 C111 O7 . . 125.4(3)
O8 C111 C101 . . 119.7(3)
O7 C111 C101 . . 114.8(3)
O10 C131 O9 . . 125.5(3)
O10 C131 C103 . . 117.5(3)
O9 C131 C103 . . 116.9(3)
O12 C151 O11 . . 122.6(3)
O12 C151 C105 . . 121.8(3)
O11 C151 C105 . . 115.5(3)
C212 C211 N1 . . 117.1(3)
C212 C211 H9 . . 108.0
N1 C211 H9 . . 108.0
C212 C211 H8 . . 108.0
N1 C211 H8 . . 108.0
H9 C211 H8 . . 107.3
C213 C212 C211 . . 110.2(3)
C213 C212 H10 . . 109.6
C211 C212 H10 . . 109.6
C213 C212 H11 . . 109.6
C211 C212 H11 . . 109.6
H10 C212 H11 . . 108.1
C212 C213 C214 . . 111.7(2)
C212 C213 H13 . . 109.3
C214 C213 H13 . . 109.3
C212 C213 H12 . . 109.3
C214 C213 H12 . . 109.3
H13 C213 H12 . . 107.9
C213 C214 H14 . . 109.5
C213 C214 H16 . . 109.5
H14 C214 H16 . . 109.5
C213 C214 H15 . . 109.5
H14 C214 H15 . . 109.5
H16 C214 H15 . . 109.5
N1 C221 C222 . . 115.1(3)
N1 C221 H18 . . 108.5
C222 C221 H18 . . 108.5
N1 C221 H17 . . 108.5
C222 C221 H17 . . 108.5
H18 C221 H17 . . 107.5
C223 C222 C221 . . 112.6(4)
C223 C222 H19 . . 109.1
C221 C222 H19 . . 109.1
C223 C222 H20 . . 109.1
C221 C222 H20 . . 109.1
H19 C222 H20 . . 107.8
C222 C223 C224 . . 112.8(3)
C222 C223 H22 . . 109.0
C224 C223 H22 . . 109.0
C222 C223 H21 . . 109.0
C224 C223 H21 . . 109.0
H22 C223 H21 . . 107.8
C223 C224 H25 . . 109.5
C223 C224 H24 . . 109.5
H25 C224 H24 . . 109.5
C223 C224 H23 . . 109.5
H25 C224 H23 . . 109.5
H24 C224 H23 . . 109.5
N1 C231 C232 . . 115.7(4)
N1 C231 H27 . . 108.3
C232 C231 H27 . . 108.3
N1 C231 H26 . . 108.3
C232 C231 H26 . . 108.3
H27 C231 H26 . . 107.4
C233 C232 C231 . . 108.2(4)
C233 C232 H28 . . 110.1
C231 C232 H28 . . 110.1
C233 C232 H29 . . 110.1
C231 C232 H29 . . 110.1
H28 C232 H29 . . 108.4
C232 C233 C234 . . 111.7(3)
C232 C233 H30 . . 109.3
C234 C233 H30 . . 109.3
C232 C233 H31 . . 109.3
C234 C233 H31 . . 109.3
H30 C233 H31 . . 107.9
C233 C234 H32 . . 109.5
C233 C234 H33 . . 109.5
H32 C234 H33 . . 109.5
C233 C234 H34 . . 109.5
H32 C234 H34 . . 109.5
H33 C234 H34 . . 109.5
C242 C241 N1 . . 115.2(3)
C242 C241 H35 . . 108.5
N1 C241 H35 . . 108.5
C242 C241 H36 . . 108.5
N1 C241 H36 . . 108.5
H35 C241 H36 . . 107.5
C241 C242 C243 . . 110.3(3)
C241 C242 H38 . . 109.6
C243 C242 H38 . . 109.6
C241 C242 H37 . . 109.6
C243 C242 H37 . . 109.6
H38 C242 H37 . . 108.1
C242 C243 C244 . . 113.5(2)
C242 C243 H39 . . 108.9
C244 C243 H39 . . 108.9
C242 C243 H40 . . 108.9
C244 C243 H40 . . 108.9
H39 C243 H40 . . 107.7
C243 C244 H42 . . 109.5
C243 C244 H43 . . 109.5
H42 C244 H43 . . 109.5
C243 C244 H41 . . 109.5
H42 C244 H41 . . 109.5
H43 C244 H41 . . 109.5
C231 N1 C241 . . 111.4(3)
C231 N1 C221 . . 110.5(3)
C241 N1 C221 . . 107.7(3)
C231 N1 C211 . . 106.4(3)
C241 N1 C211 . . 110.5(3)
C221 N1 C211 . . 110.4(3)
C11 O1 Zn1 . . 132.1(2)
C11 O2 Zn2 . . 130.7(2)
C31 O3 Zn3 . 3_456 122.5(2)
C31 O4 Zn1 . 3_456 138.2(2)
C51 O5 Zn1 . 7_765 119.9(2)
C111 O7 Zn2 . . 121.6(2)
C131 O9 Zn2 . 4_746 127.4(2)
C131 O10 Zn3 . 4_746 133.2(2)
C151 O11 Zn3 . 6_557 108.6(2)
Zn1 O13 Zn3 . . 112.61(10)
Zn1 O13 Zn2 . . 109.24(9)
Zn3 O13 Zn2 . . 112.38(10)
Zn1 O13 H7 . . 115.8
Zn3 O13 H7 . . 111.5
Zn2 O13 H7 . . 93.9
O5 Zn1 O1 7_755 . 114.51(12)
O5 Zn1 O13 7_755 . 121.54(11)
O1 Zn1 O13 . . 108.06(10)
O5 Zn1 O4 7_755 3_556 101.86(11)
O1 Zn1 O4 . 3_556 105.99(11)
O13 Zn1 O4 . 3_556 102.85(9)
O7 Zn2 O2 . . 114.97(11)
O7 Zn2 O9 . 4_756 112.68(10)
O2 Zn2 O9 . 4_756 106.72(11)
O7 Zn2 O13 . . 103.67(9)
O2 Zn2 O13 . . 109.45(9)
O9 Zn2 O13 4_756 . 109.25(9)
O11 Zn3 O3 6_657 3_556 111.37(10)
O11 Zn3 O10 6_657 4_756 103.59(10)
O3 Zn3 O10 3_556 4_756 107.81(10)
O11 Zn3 O13 6_657 . 116.07(10)
O3 Zn3 O13 3_556 . 112.96(9)
O10 Zn3 O13 4_756 . 103.96(9)

loop_
_geom_bond_atom_site_label_1
_geom_bond_atom_site_label_2
_geom_bond_site_symmetry_2
_geom_bond_distance
C1 C2 . 1.383(4)
C1 C6 . 1.388(4)
C1 C11 . 1.507(4)
C2 C3 . 1.383(4)
C2 H1 . 0.9300
C3 C4 . 1.380(4)
C3 C31 . 1.492(4)
C4 C5 . 1.378(4)
C4 H2 . 0.9300
C5 C6 . 1.378(4)
C5 C51 . 1.501(5)
C6 H3 . 0.9300
C11 O1 . 1.247(4)
C11 O2 . 1.251(4)
C31 O3 . 1.247(4)
C31 O4 . 1.251(4)
C51 O6 . 1.222(4)
C51 O5 . 1.257(4)
C101 C102 . 1.373(4)
C101 C106 . 1.382(4)
C101 C111 . 1.491(4)
C102 C103 . 1.383(4)
C102 H4 . 0.9300
C103 C104 . 1.391(4)
C103 C131 . 1.492(5)
C104 C105 . 1.375(4)
C104 H5 . 0.9300
C105 C106 . 1.378(4)
C105 C151 . 1.498(4)
C106 H6 . 0.9300
C111 O8 . 1.227(4)
C111 O7 . 1.277(4)
C131 O10 . 1.248(4)
C131 O9 . 1.262(4)
C151 O12 . 1.221(4)
C151 O11 . 1.271(4)
C211 C212 . 1.510(6)
C211 N1 . 1.527(5)
C211 H9 . 0.9700
C211 H8 . 0.9700
C212 C213 . 1.509(5)
C212 H10 . 0.9700
C212 H11 . 0.9700
C213 C214 . 1.5431
C213 H13 . 0.9700
C213 H12 . 0.9700
C214 H14 . 0.9600
C214 H16 . 0.9600
C214 H15 . 0.9600
C221 N1 . 1.511(5)
C221 C222 . 1.538(6)
C221 H18 . 0.9700
C221 H17 . 0.9700
C222 C223 . 1.466(5)
C222 H19 . 0.9700
C222 H20 . 0.9700
C223 C224 . 1.4970
C223 H22 . 0.9700
C223 H21 . 0.9700
C224 H25 . 0.9600
C224 H24 . 0.9600
C224 H23 . 0.9600
C231 N1 . 1.502(5)
C231 C232 . 1.521(6)
C231 H27 . 0.9700
C231 H26 . 0.9700
C232 C233 . 1.511(7)
C232 H28 . 0.9700
C232 H29 . 0.9700
C233 C234 . 1.5206
C233 H30 . 0.9700
C233 H31 . 0.9700
C234 H32 . 0.9600
C234 H33 . 0.9600
C234 H34 . 0.9600
C241 C242 . 1.502(5)
C241 N1 . 1.510(5)
C241 H35 . 0.9700
C241 H36 . 0.9700
C242 C243 . 1.514(5)
C242 H38 . 0.9700
C242 H37 . 0.9700
C243 C244 . 1.5272
C243 H39 . 0.9700
C243 H40 . 0.9700
C244 H42 . 0.9600
C244 H43 . 0.9600
C244 H41 . 0.9600
O1 Zn1 . 1.945(2)
O2 Zn2 . 1.926(2)
O3 Zn3 3_456 1.946(2)
O4 Zn1 3_456 1.958(2)
O5 Zn1 7_765 1.875(3)
O7 Zn2 . 1.914(2)
O9 Zn2 4_746 1.932(2)
O10 Zn3 4_746 1.967(2)
O11 Zn3 6_557 1.921(2)
O13 Zn1 . 1.954(2)
O13 Zn3 . 1.968(2)
O13 Zn2 . 1.987(2)
O13 H7 . 0.9259
Zn1 O5 7_755 1.875(3)
Zn1 O4 3_556 1.958(2)
Zn2 O9 4_756 1.932(2)
Zn3 O11 6_657 1.921(2)
Zn3 O3 3_556 1.946(2)
Zn3 O10 4_756 1.967(2)

loop_
_geom_hbond_atom_site_label_D
_geom_hbond_atom_site_label_H
_geom_hbond_atom_site_label_A
_geom_hbond_distance_DH
_geom_hbond_distance_HA
_geom_hbond_distance_DA
_geom_hbond_angle_DHA
_geom_hbond_publ_flag
O13 H7 O8 0.93 1.73 2.609(3) 158 yes

loop_
_geom_torsion_atom_site_label_1
_geom_torsion_atom_site_label_2
_geom_torsion_atom_site_label_3
_geom_torsion_atom_site_label_4
_geom_torsion_site_symmetry_4
_geom_torsion
C6 C1 C2 C3 . -2.9(5)
C11 C1 C2 C3 . 176.5(3)
C1 C2 C3 C4 . 1.8(5)
C1 C2 C3 C31 . 178.7(3)
C2 C3 C4 C5 . 1.2(5)
C31 C3 C4 C5 . -175.8(3)
C3 C4 C5 C6 . -3.0(5)
C3 C4 C5 C51 . 175.0(3)
C4 C5 C6 C1 . 1.8(5)
C51 C5 C6 C1 . -176.1(3)
C2 C1 C6 C5 . 1.1(5)
C11 C1 C6 C5 . -178.3(3)
C2 C1 C11 O1 . 13.4(5)
C6 C1 C11 O1 . -167.2(3)
C2 C1 C11 O2 . -167.9(3)
C6 C1 C11 O2 . 11.5(5)
C4 C3 C31 O3 . 158.8(3)
C2 C3 C31 O3 . -18.1(5)
C4 C3 C31 O4 . -20.8(5)
C2 C3 C31 O4 . 162.3(3)
C6 C5 C51 O6 . 4.0(6)
C4 C5 C51 O6 . -173.9(3)
C6 C5 C51 O5 . -177.8(3)
C4 C5 C51 O5 . 4.3(5)
C106 C101 C102 C103 . 0.5(5)
C111 C101 C102 C103 . 179.7(3)
C101 C102 C103 C104 . -0.8(5)
C101 C102 C103 C131 . 178.9(3)
C102 C103 C104 C105 . 0.4(5)
C131 C103 C104 C105 . -179.4(3)
C103 C104 C105 C106 . 0.4(5)
C103 C104 C105 C151 . -179.4(3)
C104 C105 C106 C101 . -0.8(5)
C151 C105 C106 C101 . 179.0(3)
C102 C101 C106 C105 . 0.3(5)
C111 C101 C106 C105 . -178.9(3)
C102 C101 C111 O8 . 6.6(5)
C106 C101 C111 O8 . -174.2(3)
C102 C101 C111 O7 . -172.5(3)
C106 C101 C111 O7 . 6.7(5)
C102 C103 C131 O10 . -175.2(3)
C104 C103 C131 O10 . 4.5(5)
C102 C103 C131 O9 . 4.4(5)
C104 C103 C131 O9 . -175.9(3)
C104 C105 C151 O12 . -18.6(5)
C106 C105 C151 O12 . 161.6(3)
C104 C105 C151 O11 . 160.6(3)
C106 C105 C151 O11 . -19.1(5)
N1 C211 C212 C213 . 178.2(3)
C211 C212 C213 C214 . -177.8(2)
N1 C221 C222 C223 . -172.6(4)
C221 C222 C223 C224 . 176.2(3)
N1 C231 C232 C233 . 172.1(4)
C231 C232 C233 C234 . -179.0(3)
N1 C241 C242 C243 . 177.8(3)
C241 C242 C243 C244 . 176.0(2)
C232 C231 N1 C241 . -56.5(5)
C232 C231 N1 C221 . 63.2(5)
C232 C231 N1 C211 . -176.9(4)
C242 C241 N1 C231 . -51.9(5)
C242 C241 N1 C221 . -173.2(4)
C242 C241 N1 C211 . 66.2(5)
C222 C221 N1 C231 . 61.0(5)
C222 C221 N1 C241 . -177.2(4)
C222 C221 N1 C211 . -56.5(5)
C212 C211 N1 C231 . -176.3(4)
C212 C211 N1 C241 . 62.6(5)
C212 C211 N1 C221 . -56.4(5)
O2 C11 O1 Zn1 . 8.2(6)
C1 C11 O1 Zn1 . -173.1(2)
O1 C11 O2 Zn2 . -4.1(6)
C1 C11 O2 Zn2 . 177.2(2)
O4 C31 O3 Zn3 3_456 29.4(5)
C3 C31 O3 Zn3 3_456 -150.2(2)
O3 C31 O4 Zn1 3_456 -22.1(6)
C3 C31 O4 Zn1 3_456 157.5(3)
O6 C51 O5 Zn1 7_765 16.2(6)
C5 C51 O5 Zn1 7_765 -161.9(2)
O8 C111 O7 Zn2 . 8.0(5)
C101 C111 O7 Zn2 . -172.9(2)
O10 C131 O9 Zn2 4_746 -10.7(5)
C103 C131 O9 Zn2 4_746 169.7(2)
O9 C131 O10 Zn3 4_746 -22.6(5)
C103 C131 O10 Zn3 4_746 156.9(2)
O12 C151 O11 Zn3 6_557 0.4(4)
C105 C151 O11 Zn3 6_557 -178.8(2)
C11 O1 Zn1 O5 7_755 120.9(3)
C11 O1 Zn1 O13 . -18.0(4)
C11 O1 Zn1 O4 3_556 -127.6(3)
Zn3 O13 Zn1 O5 7_755 119.45(13)
Zn2 O13 Zn1 O5 7_755 -114.94(13)
Zn3 O13 Zn1 O1 . -105.14(12)
Zn2 O13 Zn1 O1 . 20.47(13)
Zn3 O13 Zn1 O4 3_556 6.67(13)
Zn2 O13 Zn1 O4 3_556 132.28(11)
C111 O7 Zn2 O2 . 122.9(3)
C111 O7 Zn2 O9 4_756 -114.6(3)
C111 O7 Zn2 O13 . 3.4(3)
C11 O2 Zn2 O7 . -105.3(3)
C11 O2 Zn2 O9 4_756 129.0(3)
C11 O2 Zn2 O13 . 10.9(3)
Zn1 O13 Zn2 O7 . 104.57(11)
Zn3 O13 Zn2 O7 . -129.69(11)
Zn1 O13 Zn2 O2 . -18.56(14)
Zn3 O13 Zn2 O2 . 107.18(12)
Zn1 O13 Zn2 O9 4_756 -135.08(11)
Zn3 O13 Zn2 O9 4_756 -9.34(13)
Zn1 O13 Zn3 O11 6_657 -131.35(11)
Zn2 O13 Zn3 O11 6_657 104.76(12)
Zn1 O13 Zn3 O3 3_556 -0.97(14)
Zn2 O13 Zn3 O3 3_556 -124.86(11)
Zn1 O13 Zn3 O10 4_756 115.62(11)
Zn2 O13 Zn3 O10 4_756 -8.27(12)
